data_7054770
loop_
_publ_author_name
'Maria Xavier, A. John'
'Samy, N. Arockia'
'Paul, M. Wilson Bosco'
'Brainard, B.'
'Letticia, M.'
'Alexander, V.'

_publ_section_title
;
 A new heterometallic terbium(iii)--ruthenium(ii) complex and its
 terbium(iii)--zinc(ii) analog: syntheses, characterization, luminescence,
 and electrochemical properties
;
_journal_issue 6
_journal_name_full 'New J. Chem.'
_journal_page_first 4284
_journal_paper_doi 10.1039/C5NJ00082C
_journal_volume 39
_journal_year 2015
_chemical_formula_sum 'C29 H21 N3 O2'
_chemical_formula_weight 443.49
_chemical_name_systematic
;
?
;
_space_group_IT_number 1
_symmetry_cell_setting triclinic
_symmetry_space_group_name_Hall 'P 1'
_symmetry_space_group_name_H-M 'P 1'
_atom_sites_solution_hydrogens geom
_atom_sites_solution_primary direct
_atom_sites_solution_secondary difmap
_audit_creation_method SHELXL-97
_audit_update_record
;
2008-11-06 deposited with the CCDC.
2015-03-19 downloaded from the CCDC.
;
_cell_angle_alpha 81.198(2)
_cell_angle_beta 89.999(8)
_cell_angle_gamma 69.007(18)
_cell_formula_units_Z 2
_cell_length_a 7.074(2)
_cell_length_b 9.8727(4)
_cell_length_c 17.1493(8)
_cell_measurement_reflns_used 2897
_cell_measurement_temperature 293(2)
_cell_measurement_theta_max 23.0
_cell_measurement_theta_min 2.3
_cell_volume 1103.1(3)
_computing_cell_refinement 'APEX2/SAINT (Bruker, 2004)'
_computing_data_collection 'APEX2 (Bruker, 2004)'
_computing_data_reduction 'SAINT/XPREP (Bruker, 2004)'
_computing_molecular_graphics 'ORTEP3 (Farrugia, 1997) and Mercury (Bruno et al., 2002)'
_computing_publication_material 'SHELXL-97 (Sheldrick, 1997)'
_computing_structure_refinement 'SHELXL-97 (Sheldrick, 1997)'
_computing_structure_solution 'SIR92 (Altornare et al., 1993)'
_diffrn_ambient_temperature 293(2)
_diffrn_measured_fraction_theta_full 0.977
_diffrn_measured_fraction_theta_max 0.977
_diffrn_measurement_device_type 'Bruker axs kappa apex2 CCD Diffractometer'
_diffrn_measurement_method '\w and \f scan'
_diffrn_radiation_monochromator graphite
_diffrn_radiation_source 'fine-focus sealed tube'
_diffrn_radiation_type MoK\a
_diffrn_radiation_wavelength 0.71073
_diffrn_reflns_av_R_equivalents 0.0249
_diffrn_reflns_av_sigmaI/netI 0.0422
_diffrn_reflns_limit_h_max 7
_diffrn_reflns_limit_h_min -8
_diffrn_reflns_limit_k_max 11
_diffrn_reflns_limit_k_min -11
_diffrn_reflns_limit_l_max 20
_diffrn_reflns_limit_l_min -20
_diffrn_reflns_number 9227
_diffrn_reflns_theta_full 24.74
_diffrn_reflns_theta_max 24.74
_diffrn_reflns_theta_min 1.20
_diffrn_standards_decay_% 0
_exptl_absorpt_coefficient_mu 0.085
_exptl_absorpt_correction_T_max 0.9831
_exptl_absorpt_correction_T_min 0.9667
_exptl_absorpt_correction_type multi-scan
_exptl_absorpt_process_details 'SADABS(Bruker, 1999)'
_exptl_crystal_colour 'pale yellow'
_exptl_crystal_density_diffrn 1.335
_exptl_crystal_density_method 'not measured'
_exptl_crystal_description plate
_exptl_crystal_F_000 464
_exptl_crystal_size_max 0.40
_exptl_crystal_size_mid 0.30
_exptl_crystal_size_min 0.20
_refine_diff_density_max 0.196
_refine_diff_density_min -0.163
_refine_diff_density_rms 0.051
_refine_ls_abs_structure_details 'Flack H D (1983), Acta Cryst. A39, 876-881'
_refine_ls_abs_structure_Flack -1.0(15)
_refine_ls_extinction_coef 0.010(2)
_refine_ls_extinction_expression Fc^*^=kFc[1+0.001xFc^2^\l^3^/sin(2\q)]^-1/4^
_refine_ls_extinction_method SHELXL
_refine_ls_goodness_of_fit_ref 1.092
_refine_ls_hydrogen_treatment mixed
_refine_ls_matrix_type full
_refine_ls_number_parameters 622
_refine_ls_number_reflns 5725
_refine_ls_number_restraints 3
_refine_ls_restrained_S_all 1.092
_refine_ls_R_factor_all 0.0566
_refine_ls_R_factor_gt 0.0404
_refine_ls_shift/su_max 0.001
_refine_ls_shift/su_mean 0.000
_refine_ls_structure_factor_coef Fsqd
_refine_ls_weighting_details 'calc w=1/[\s^2^(Fo^2^)+(0.0646P)^2^+0.0000P] where P=(Fo^2^+2Fc^2^)/3'
_refine_ls_weighting_scheme calc
_refine_ls_wR_factor_gt 0.0971
_refine_ls_wR_factor_ref 0.1201
_reflns_number_gt 4576
_reflns_number_total 5725
_reflns_threshold_expression >2sigma(I)
_cod_data_source_file c5nj00082c2.cif
_cod_data_source_block babu1
_cod_depositor_comments 'Adding full bibliography for 7054770.cif.'
_cod_original_sg_symbol_H-M P1
_cod_database_code 7054770

loop_
_symmetry_equiv_pos_as_xyz
'x, y, z'

loop_
_atom_site_label
_atom_site_type_symbol
_atom_site_fract_x
_atom_site_fract_y
_atom_site_fract_z
_atom_site_U_iso_or_equiv
_atom_site_adp_type
_atom_site_occupancy
_atom_site_symmetry_multiplicity
_atom_site_calc_flag
_atom_site_refinement_flags
C1 C 0.8956(7) 0.5599(5) 0.8298(3) 0.0747(12) Uani 1 1 d .
C2 C 0.7980(6) 0.7190(4) 0.8249(2) 0.0569(10) Uani 1 1 d .
C3 C 0.7735(8) 0.8111(5) 0.7534(3) 0.0845(13) Uani 1 1 d .
H3 H 0.8196 0.7708 0.7083 0.101 Uiso 1 1 calc R
C4 C 0.6834(10) 0.9595(6) 0.7476(3) 0.1047(18) Uani 1 1 d .
H4 H 0.6687 1.0204 0.6992 0.126 Uiso 1 1 calc R
C5 C 0.6151(8) 1.0172(5) 0.8138(3) 0.0856(14) Uani 1 1 d .
H5 H 0.5534 1.1188 0.8097 0.103 Uiso 1 1 calc R
C6 C 0.6337(6) 0.9315(4) 0.8862(2) 0.0621(10) Uani 1 1 d .
H6 H 0.5845 0.9735 0.9305 0.075 Uiso 1 1 calc R
C7 C 0.7275(5) 0.7809(4) 0.8917(2) 0.0490(9) Uani 1 1 d .
C8 C 0.7058(6) 0.7409(3) 1.0325(2) 0.0501(8) Uani 1 1 d .
H8A H 0.5599 0.7893 1.0328 0.060 Uiso 1 1 calc R
H8B H 0.7681 0.8124 1.0375 0.060 Uiso 1 1 calc R
C9 C 0.7798(5) 0.6161(3) 1.09981(19) 0.0446(8) Uani 1 1 d .
C10 C 0.9316(5) 0.4845(4) 1.0921(2) 0.0531(9) Uani 1 1 d .
H10 H 0.9881 0.4718 1.0435 0.064 Uiso 1 1 calc R
C11 C 1.0000(5) 0.3719(4) 1.1555(2) 0.0529(9) Uani 1 1 d .
H11 H 1.1021 0.2843 1.1490 0.064 Uiso 1 1 calc R
C12 C 0.9202(5) 0.3864(3) 1.2287(2) 0.0444(8) Uani 1 1 d .
C13 C 0.7683(5) 0.5167(3) 1.2366(2) 0.0492(8) Uani 1 1 d .
H13 H 0.7127 0.5292 1.2854 0.059 Uiso 1 1 calc R
C14 C 0.6973(5) 0.6298(3) 1.1726(2) 0.0497(8) Uani 1 1 d .
H14 H 0.5923 0.7162 1.1788 0.060 Uiso 1 1 calc R
C15 C 0.9942(5) 0.2619(4) 1.2955(2) 0.0476(9) Uani 1 1 d .
C16 C 1.0457(5) 0.1180(4) 1.2828(2) 0.0495(9) Uani 1 1 d .
H16 H 1.0354 0.0987 1.2318 0.059 Uiso 1 1 calc R
C17 C 1.1122(5) 0.0031(4) 1.3456(2) 0.0462(8) Uani 1 1 d .
C18 C 1.1643(5) -0.1515(4) 1.3328(2) 0.0487(9) Uani 1 1 d .
C19 C 1.1823(6) -0.3088(4) 1.2456(2) 0.0696(12) Uani 1 1 d .
H19 H 1.1659 -0.3236 1.1941 0.084 Uiso 1 1 calc R
C20 C 1.2463(6) -0.4288(4) 1.3040(3) 0.0697(11) Uani 1 1 d .
H20 H 1.2723 -0.5226 1.2925 0.084 Uiso 1 1 calc R
C21 C 1.2710(7) -0.4083(4) 1.3788(3) 0.0774(13) Uani 1 1 d .
H21 H 1.3154 -0.4881 1.4197 0.093 Uiso 1 1 calc R
C22 C 1.2297(6) -0.2680(4) 1.3938(2) 0.0685(11) Uani 1 1 d .
H22 H 1.2459 -0.2521 1.4451 0.082 Uiso 1 1 calc R
C23 C 1.0814(5) 0.1633(4) 1.4328(2) 0.0477(9) Uani 1 1 d .
C24 C 1.0126(5) 0.2828(4) 1.3728(2) 0.0493(9) Uani 1 1 d .
H24 H 0.9786 0.3775 1.3842 0.059 Uiso 1 1 calc R
C25 C 1.1027(5) 0.1836(4) 1.5158(2) 0.0532(9) Uani 1 1 d .
C26 C 1.1561(8) 0.0678(5) 1.5769(2) 0.0853(14) Uani 1 1 d .
H26 H 1.1788 -0.0268 1.5674 0.102 Uiso 1 1 calc R
C27 C 1.1758(9) 0.0933(5) 1.6520(3) 0.1057(19) Uani 1 1 d .
H27 H 1.2138 0.0154 1.6940 0.127 Uiso 1 1 calc R
C28 C 1.1403(7) 0.2313(5) 1.6654(2) 0.0860(14) Uani 1 1 d .
H28 H 1.1521 0.2510 1.7161 0.103 Uiso 1 1 calc R
C29 C 1.0872(8) 0.3390(5) 1.6023(3) 0.0860(14) Uani 1 1 d .
H29 H 1.0620 0.4343 1.6112 0.103 Uiso 1 1 calc R
C30 C 0.5928(7) 0.1652(5) 0.4477(3) 0.0763(12) Uani 1 1 d .
C31 C 0.6558(6) 0.0052(4) 0.4528(2) 0.0572(10) Uani 1 1 d .
C32 C 0.7222(7) -0.0871(5) 0.5240(3) 0.0852(14) Uani 1 1 d .
H32 H 0.7288 -0.0475 0.5693 0.102 Uiso 1 1 calc R
C33 C 0.7784(9) -0.2357(6) 0.5292(3) 0.1025(17) Uani 1 1 d .
H33 H 0.8230 -0.2962 0.5778 0.123 Uiso 1 1 calc R
C34 C 0.7696(8) -0.2962(5) 0.4636(3) 0.0849(14) Uani 1 1 d .
H34 H 0.8082 -0.3976 0.4675 0.102 Uiso 1 1 calc R
C35 C 0.7037(6) -0.2071(4) 0.3918(2) 0.0630(10) Uani 1 1 d .
H35 H 0.6983 -0.2481 0.3469 0.076 Uiso 1 1 calc R
C36 C 0.6457(5) -0.0573(4) 0.3861(2) 0.0499(9) Uani 1 1 d .
C37 C 0.5857(5) -0.0170(4) 0.2454(2) 0.0511(9) Uani 1 1 d .
H37A H 0.4890 -0.0661 0.2450 0.061 Uiso 1 1 calc R
H37B H 0.7199 -0.0879 0.2405 0.061 Uiso 1 1 calc R
C38 C 0.5339(5) 0.1081(3) 0.1781(2) 0.0443(8) Uani 1 1 d .
C39 C 0.4650(5) 0.0943(3) 0.10543(19) 0.0494(8) Uani 1 1 d .
H39 H 0.4466 0.0077 0.0995 0.059 Uiso 1 1 calc R
C40 C 0.4228(5) 0.2064(3) 0.0413(2) 0.0504(8) Uani 1 1 d .
H40 H 0.3793 0.1938 -0.0073 0.061 Uiso 1 1 calc R
C41 C 0.4452(5) 0.3374(3) 0.0493(2) 0.0447(8) Uani 1 1 d .
C42 C 0.5102(5) 0.3518(4) 0.1224(2) 0.0536(9) Uani 1 1 d .
H42 H 0.5242 0.4395 0.1291 0.064 Uiso 1 1 calc R
C43 C 0.5547(5) 0.2391(4) 0.1855(2) 0.0513(9) Uani 1 1 d .
H43 H 0.5994 0.2515 0.2340 0.062 Uiso 1 1 calc R
C44 C 0.3948(5) 0.4621(3) -0.0179(2) 0.0459(9) Uani 1 1 d .
C45 C 0.4341(5) 0.4412(4) -0.0947(2) 0.0484(9) Uani 1 1 d .
H45 H 0.4952 0.3465 -0.1060 0.058 Uiso 1 1 calc R
C46 C 0.3833(5) 0.5603(4) -0.1552(2) 0.0490(9) Uani 1 1 d .
C47 C 0.4246(5) 0.5407(4) -0.2381(2) 0.0526(9) Uani 1 1 d .
C48 C 0.3629(8) 0.6557(5) -0.2987(2) 0.0836(14) Uani 1 1 d .
H48 H 0.2913 0.7502 -0.2889 0.100 Uiso 1 1 calc R
C49 C 0.4069(9) 0.6314(5) -0.3743(3) 0.1046(18) Uani 1 1 d .
H49 H 0.3664 0.7094 -0.4162 0.126 Uiso 1 1 calc R
C50 C 0.5095(8) 0.4932(5) -0.3874(2) 0.0863(14) Uani 1 1 d .
H50 H 0.5411 0.4740 -0.4382 0.104 Uiso 1 1 calc R
C51 C 0.5649(8) 0.3839(5) -0.3246(2) 0.0867(14) Uani 1 1 d .
H51 H 0.6346 0.2887 -0.3338 0.104 Uiso 1 1 calc R
C52 C 0.2538(5) 0.7207(4) -0.0675(2) 0.0453(8) Uani 1 1 d .
C53 C 0.3020(5) 0.6061(4) -0.0051(2) 0.0483(9) Uani 1 1 d .
H53 H 0.2723 0.6253 0.0458 0.058 Uiso 1 1 calc R
C54 C 0.1507(5) 0.8754(4) -0.0551(2) 0.0487(9) Uani 1 1 d .
C55 C 0.0989(6) 0.9921(4) -0.1161(2) 0.0665(11) Uani 1 1 d .
H55 H 0.1311 0.9761 -0.1673 0.080 Uiso 1 1 calc R
C56 C -0.0005(7) 1.1325(4) -0.1014(3) 0.0792(13) Uani 1 1 d .
H56 H -0.0360 1.2122 -0.1423 0.095 Uiso 1 1 calc R
C57 C -0.0463(6) 1.1533(4) -0.0258(3) 0.0693(11) Uani 1 1 d .
H57 H -0.1141 1.2470 -0.0141 0.083 Uiso 1 1 calc R
C58 C 0.0104(6) 1.0325(4) 0.0320(3) 0.0713(12) Uani 1 1 d .
H58 H -0.0218 1.0468 0.0834 0.086 Uiso 1 1 calc R
O1 O 0.9613(6) 0.4996(4) 0.7743(2) 0.1127(12) Uani 1 1 d .
O2 O 0.7571(4) 0.6850(2) 0.96069(15) 0.0611(7) Uani 1 1 d .
O3 O 0.5982(6) 0.2251(4) 0.5035(2) 0.1128(12) Uani 1 1 d .
O4 O 0.5801(4) 0.0390(2) 0.31737(15) 0.0617(7) Uani 1 1 d .
N1 N 1.1419(5) -0.1706(3) 1.25829(18) 0.0634(8) Uani 1 1 d .
N2 N 1.1317(4) 0.0245(3) 1.42005(17) 0.0498(7) Uani 1 1 d .
N3 N 1.0679(5) 0.3197(3) 1.52814(19) 0.0719(9) Uani 1 1 d .
N4 N 0.5259(6) 0.4038(3) -0.25027(19) 0.0723(9) Uani 1 1 d .
N5 N 0.2938(4) 0.6999(3) -0.14224(17) 0.0488(7) Uani 1 1 d .
N6 N 0.1094(5) 0.8947(3) 0.01954(18) 0.0627(8) Uani 1 1 d .
H1A H 0.914(4) 0.489(3) 0.8819(19) 0.031(7) Uiso 1 1 d .
H2A H 0.547(4) 0.243(3) 0.3957(18) 0.031(8) Uiso 1 1 d .

loop_
_atom_site_aniso_label
_atom_site_aniso_U_11
_atom_site_aniso_U_22
_atom_site_aniso_U_33
_atom_site_aniso_U_23
_atom_site_aniso_U_13
_atom_site_aniso_U_12
C1 0.079(3) 0.076(3) 0.071(3) -0.030(3) 0.010(3) -0.023(2)
C2 0.063(2) 0.061(2) 0.050(2) -0.016(2) 0.0015(19) -0.024(2)
C3 0.121(4) 0.086(3) 0.049(3) -0.011(2) 0.000(2) -0.041(3)
C4 0.174(5) 0.084(4) 0.051(3) 0.003(3) -0.004(3) -0.048(4)
C5 0.123(4) 0.051(2) 0.073(3) 0.005(2) -0.017(3) -0.026(2)
C6 0.072(3) 0.049(2) 0.060(3) -0.007(2) -0.001(2) -0.017(2)
C7 0.052(2) 0.046(2) 0.048(2) -0.0017(18) -0.0040(16) -0.0184(17)
C8 0.060(2) 0.0414(19) 0.050(2) -0.0101(17) 0.0064(17) -0.0184(16)
C9 0.049(2) 0.0408(19) 0.047(2) -0.0089(16) 0.0022(16) -0.0189(17)
C10 0.049(2) 0.055(2) 0.051(2) -0.0053(18) 0.0127(17) -0.0146(18)
C11 0.046(2) 0.048(2) 0.054(2) -0.0049(18) 0.0095(17) -0.0057(16)
C12 0.0461(19) 0.0433(19) 0.045(2) -0.0085(16) 0.0033(16) -0.0177(16)
C13 0.062(2) 0.0468(19) 0.0411(19) -0.0128(16) 0.0049(17) -0.0206(18)
C14 0.058(2) 0.0399(18) 0.053(2) -0.0186(16) 0.0075(17) -0.0153(16)
C15 0.044(2) 0.053(2) 0.045(2) -0.0067(18) 0.0040(17) -0.0175(17)
C16 0.051(2) 0.051(2) 0.047(2) -0.0115(18) 0.0049(16) -0.0177(17)
C17 0.0460(19) 0.048(2) 0.046(2) -0.0086(18) 0.0052(16) -0.0183(16)
C18 0.0456(19) 0.050(2) 0.051(2) -0.0097(18) 0.0057(17) -0.0175(17)
C19 0.077(3) 0.070(3) 0.070(3) -0.036(2) 0.008(2) -0.027(2)
C20 0.072(3) 0.049(2) 0.092(3) -0.022(2) 0.011(2) -0.023(2)
C21 0.107(4) 0.045(2) 0.076(3) -0.006(2) 0.001(3) -0.024(2)
C22 0.089(3) 0.054(2) 0.061(3) -0.009(2) -0.003(2) -0.024(2)
C23 0.050(2) 0.050(2) 0.045(2) -0.0094(18) 0.0021(17) -0.0192(17)
C24 0.056(2) 0.046(2) 0.048(2) -0.0097(18) 0.0020(17) -0.0197(18)
C25 0.059(2) 0.050(2) 0.047(2) -0.0087(18) -0.0016(17) -0.0152(18)
C26 0.138(4) 0.059(3) 0.052(3) -0.009(2) -0.003(3) -0.028(3)
C27 0.186(6) 0.067(3) 0.048(3) -0.001(2) -0.011(3) -0.029(3)
C28 0.117(4) 0.082(3) 0.046(3) -0.018(2) -0.007(2) -0.017(3)
C29 0.121(4) 0.059(3) 0.067(3) -0.021(2) -0.016(3) -0.016(3)
C30 0.085(3) 0.073(3) 0.078(4) -0.032(3) 0.018(3) -0.029(2)
C31 0.059(2) 0.063(2) 0.050(2) -0.012(2) 0.0073(18) -0.020(2)
C32 0.106(4) 0.092(4) 0.050(3) -0.015(3) 0.010(2) -0.025(3)
C33 0.148(5) 0.082(4) 0.053(3) 0.004(3) 0.005(3) -0.020(3)
C34 0.114(4) 0.055(3) 0.069(3) 0.001(2) 0.016(3) -0.015(2)
C35 0.076(3) 0.051(2) 0.055(3) -0.006(2) 0.007(2) -0.018(2)
C36 0.0458(19) 0.049(2) 0.049(2) -0.0009(18) 0.0048(17) -0.0131(17)
C37 0.054(2) 0.0446(19) 0.050(2) -0.0104(17) 0.0023(17) -0.0112(17)
C38 0.0407(19) 0.0412(19) 0.047(2) -0.0065(16) 0.0017(16) -0.0109(16)
C39 0.058(2) 0.0386(17) 0.050(2) -0.0142(16) 0.0044(17) -0.0122(16)
C40 0.055(2) 0.052(2) 0.043(2) -0.0176(17) 0.0053(16) -0.0143(17)
C41 0.0452(19) 0.0447(19) 0.044(2) -0.0075(16) 0.0032(16) -0.0155(15)
C42 0.064(2) 0.050(2) 0.054(2) -0.0049(18) -0.0053(19) -0.0306(18)
C43 0.058(2) 0.055(2) 0.045(2) -0.0048(18) -0.0085(17) -0.0267(18)
C44 0.046(2) 0.046(2) 0.047(2) -0.0087(17) 0.0021(17) -0.0168(17)
C45 0.053(2) 0.046(2) 0.044(2) -0.0085(17) 0.0036(17) -0.0153(17)
C46 0.050(2) 0.048(2) 0.049(2) -0.0082(18) 0.0035(17) -0.0175(18)
C47 0.062(2) 0.048(2) 0.047(2) -0.0072(18) 0.0055(18) -0.0189(18)
C48 0.125(4) 0.058(3) 0.049(3) -0.009(2) 0.008(3) -0.011(3)
C49 0.177(5) 0.068(3) 0.047(3) -0.004(2) 0.013(3) -0.021(3)
C50 0.135(4) 0.080(3) 0.048(3) -0.020(2) 0.020(3) -0.040(3)
C51 0.132(4) 0.062(3) 0.064(3) -0.023(2) 0.032(3) -0.028(3)
C52 0.0467(19) 0.049(2) 0.043(2) -0.0084(17) 0.0018(16) -0.0196(16)
C53 0.050(2) 0.055(2) 0.042(2) -0.0096(17) 0.0050(16) -0.0214(17)
C54 0.045(2) 0.052(2) 0.053(2) -0.0154(19) 0.0039(17) -0.0186(17)
C55 0.084(3) 0.053(2) 0.053(3) -0.009(2) 0.009(2) -0.013(2)
C56 0.093(3) 0.054(3) 0.076(3) -0.006(2) 0.002(3) -0.011(2)
C57 0.064(2) 0.052(2) 0.088(3) -0.023(2) 0.005(2) -0.013(2)
C58 0.076(3) 0.072(3) 0.071(3) -0.035(2) 0.016(2) -0.023(2)
O1 0.133(3) 0.108(3) 0.104(3) -0.056(2) 0.021(2) -0.036(2)
O2 0.0853(18) 0.0424(14) 0.0474(15) -0.0050(12) 0.0067(13) -0.0143(12)
O3 0.138(3) 0.105(3) 0.108(3) -0.057(2) 0.019(2) -0.042(2)
O4 0.0877(18) 0.0435(14) 0.0489(16) -0.0068(12) -0.0009(13) -0.0181(13)
N1 0.076(2) 0.059(2) 0.056(2) -0.0188(16) 0.0061(16) -0.0219(17)
N2 0.0534(17) 0.0498(18) 0.0464(19) -0.0071(14) 0.0048(14) -0.0192(14)
N3 0.099(3) 0.057(2) 0.052(2) -0.0137(16) -0.0099(18) -0.0187(18)
N4 0.103(3) 0.056(2) 0.053(2) -0.0128(16) 0.0173(18) -0.0204(18)
N5 0.0487(17) 0.0501(18) 0.0472(19) -0.0089(14) 0.0024(13) -0.0172(14)
N6 0.074(2) 0.057(2) 0.056(2) -0.0175(16) 0.0050(16) -0.0189(17)

loop_
_atom_type_symbol
_atom_type_description
_atom_type_scat_dispersion_real
_atom_type_scat_dispersion_imag
_atom_type_scat_source
C C 0.0033 0.0016 'International Tables Vol C Tables 4.2.6.8 and 6.1.1.4'
H H 0.0000 0.0000 'International Tables Vol C Tables 4.2.6.8 and 6.1.1.4'
O O 0.0106 0.0060 'International Tables Vol C Tables 4.2.6.8 and 6.1.1.4'
N N 0.0061 0.0033 'International Tables Vol C Tables 4.2.6.8 and 6.1.1.4'

loop_
_geom_angle_atom_site_label_1
_geom_angle_atom_site_label_2
_geom_angle_atom_site_label_3
_geom_angle
O1 C1 C2 124.3(5)
O1 C1 H1A 113.6(17)
C2 C1 H1A 122.2(17)
C3 C2 C7 118.6(4)
C3 C2 C1 120.4(4)
C7 C2 C1 121.0(4)
C4 C3 C2 121.3(4)
C4 C3 H3 119.3
C2 C3 H3 119.3
C5 C4 C3 118.9(4)
C5 C4 H4 120.6
C3 C4 H4 120.6
C4 C5 C6 122.4(4)
C4 C5 H5 118.8
C6 C5 H5 118.8
C5 C6 C7 118.4(4)
C5 C6 H6 120.8
C7 C6 H6 120.8
O2 C7 C6 123.5(3)
O2 C7 C2 116.1(3)
C6 C7 C2 120.4(3)
O2 C8 C9 108.7(3)
O2 C8 H8A 109.9
C9 C8 H8A 109.9
O2 C8 H8B 109.9
C9 C8 H8B 109.9
H8A C8 H8B 108.3
C10 C9 C14 117.9(3)
C10 C9 C8 121.8(3)
C14 C9 C8 120.3(3)
C11 C10 C9 120.7(3)
C11 C10 H10 119.6
C9 C10 H10 119.6
C10 C11 C12 121.4(3)
C10 C11 H11 119.3
C12 C11 H11 119.3
C13 C12 C11 118.1(3)
C13 C12 C15 121.7(3)
C11 C12 C15 120.2(3)
C12 C13 C14 120.6(3)
C12 C13 H13 119.7
C14 C13 H13 119.7
C9 C14 C13 121.2(3)
C9 C14 H14 119.4
C13 C14 H14 119.4
C24 C15 C16 116.9(3)
C24 C15 C12 122.4(3)
C16 C15 C12 120.7(3)
C17 C16 C15 120.2(3)
C17 C16 H16 119.9
C15 C16 H16 119.9
N2 C17 C16 122.4(3)
N2 C17 C18 117.0(3)
C16 C17 C18 120.6(3)
N1 C18 C22 121.7(3)
N1 C18 C17 116.1(3)
C22 C18 C17 122.1(3)
N1 C19 C20 123.6(4)
N1 C19 H19 118.2
C20 C19 H19 118.2
C21 C20 C19 118.6(4)
C21 C20 H20 120.7
C19 C20 H20 120.7
C20 C21 C22 119.2(4)
C20 C21 H21 120.4
C22 C21 H21 120.4
C18 C22 C21 119.6(4)
C18 C22 H22 120.2
C21 C22 H22 120.2
N2 C23 C24 122.7(3)
N2 C23 C25 116.5(3)
C24 C23 C25 120.8(3)
C23 C24 C15 120.1(3)
C23 C24 H24 120.0
C15 C24 H24 120.0
N3 C25 C26 121.5(4)
N3 C25 C23 116.8(3)
C26 C25 C23 121.7(3)
C27 C26 C25 119.0(4)
C27 C26 H26 120.5
C25 C26 H26 120.5
C28 C27 C26 120.1(4)
C28 C27 H27 119.9
C26 C27 H27 119.9
C29 C28 C27 117.2(4)
C29 C28 H28 121.4
C27 C28 H28 121.4
N3 C29 C28 125.0(4)
N3 C29 H29 117.5
C28 C29 H29 117.5
O3 C30 C31 123.8(5)
O3 C30 H2A 110.3(16)
C31 C30 H2A 125.7(16)
C32 C31 C36 118.1(4)
C32 C31 C30 120.9(4)
C36 C31 C30 121.0(4)
C33 C32 C31 121.1(4)
C33 C32 H32 119.4
C31 C32 H32 119.4
C34 C33 C32 120.5(4)
C34 C33 H33 119.8
C32 C33 H33 119.8
C33 C34 C35 119.8(4)
C33 C34 H34 120.1
C35 C34 H34 120.1
C34 C35 C36 120.1(4)
C34 C35 H35 120.0
C36 C35 H35 120.0
O4 C36 C35 124.0(3)
O4 C36 C31 115.6(3)
C35 C36 C31 120.4(3)
O4 C37 C38 108.7(3)
O4 C37 H37A 109.9
C38 C37 H37A 109.9
O4 C37 H37B 109.9
C38 C37 H37B 109.9
H37A C37 H37B 108.3
C43 C38 C39 117.9(3)
C43 C38 C37 121.9(3)
C39 C38 C37 120.2(3)
C38 C39 C40 121.5(3)
C38 C39 H39 119.3
C40 C39 H39 119.3
C39 C40 C41 120.2(3)
C39 C40 H40 119.9
C41 C40 H40 119.9
C42 C41 C40 118.2(3)
C42 C41 C44 120.3(3)
C40 C41 C44 121.5(3)
C43 C42 C41 121.3(3)
C43 C42 H42 119.3
C41 C42 H42 119.3
C42 C43 C38 121.0(3)
C42 C43 H43 119.5
C38 C43 H43 119.5
C45 C44 C53 117.0(3)
C45 C44 C41 122.5(3)
C53 C44 C41 120.5(3)
C44 C45 C46 120.4(3)
C44 C45 H45 119.8
C46 C45 H45 119.8
N5 C46 C45 122.2(3)
N5 C46 C47 116.4(3)
C45 C46 C47 121.4(3)
N4 C47 C48 121.6(4)
N4 C47 C46 116.4(3)
C48 C47 C46 122.0(3)
C47 C48 C49 119.5(4)
C47 C48 H48 120.2
C49 C48 H48 120.2
C50 C49 C48 119.4(4)
C50 C49 H49 120.3
C48 C49 H49 120.3
C51 C50 C49 118.0(4)
C51 C50 H50 121.0
C49 C50 H50 121.0
N4 C51 C50 124.1(4)
N4 C51 H51 118.0
C50 C51 H51 118.0
N5 C52 C53 122.5(3)
N5 C52 C54 116.5(3)
C53 C52 C54 120.9(3)
C52 C53 C44 120.3(3)
C52 C53 H53 119.9
C44 C53 H53 119.9
N6 C54 C55 121.6(3)
N6 C54 C52 116.0(3)
C55 C54 C52 122.4(3)
C54 C55 C56 119.9(4)
C54 C55 H55 120.0
C56 C55 H55 120.0
C57 C56 C55 119.1(4)
C57 C56 H56 120.5
C55 C56 H56 120.5
C56 C57 C58 117.9(4)
C56 C57 H57 121.0
C58 C57 H57 121.0
N6 C58 C57 124.3(4)
N6 C58 H58 117.8
C57 C58 H58 117.8
C7 O2 C8 119.2(2)
C36 O4 C37 119.0(3)
C18 N1 C19 117.2(3)
C23 N2 C17 117.7(3)
C25 N3 C29 117.2(3)
C47 N4 C51 117.3(3)
C52 N5 C46 117.6(3)
C54 N6 C58 117.2(3)

loop_
_geom_bond_atom_site_label_1
_geom_bond_atom_site_label_2
_geom_bond_distance
C1 O1 1.204(5)
C1 C2 1.461(6)
C1 H1A 1.03(3)
C2 C3 1.381(5)
C2 C7 1.389(5)
C3 C4 1.360(7)
C3 H3 0.9300
C4 C5 1.359(7)
C4 H4 0.9300
C5 C6 1.369(6)
C5 H5 0.9300
C6 C7 1.381(5)
C6 H6 0.9300
C7 O2 1.362(4)
C8 O2 1.420(4)
C8 C9 1.493(4)
C8 H8A 0.9700
C8 H8B 0.9700
C9 C10 1.382(4)
C9 C14 1.383(4)
C10 C11 1.377(5)
C10 H10 0.9300
C11 C12 1.382(4)
C11 H11 0.9300
C12 C13 1.375(4)
C12 C15 1.485(4)
C13 C14 1.388(4)
C13 H13 0.9300
C14 H14 0.9300
C15 C24 1.384(5)
C15 C16 1.388(5)
C16 C17 1.383(5)
C16 H16 0.9300
C17 N2 1.341(4)
C17 C18 1.488(5)
C18 N1 1.337(4)
C18 C22 1.372(5)
C19 N1 1.342(4)
C19 C20 1.366(5)
C19 H19 0.9300
C20 C21 1.350(6)
C20 H20 0.9300
C21 C22 1.375(5)
C21 H21 0.9300
C22 H22 0.9300
C23 N2 1.340(4)
C23 C24 1.381(5)
C23 C25 1.483(5)
C24 H24 0.9300
C25 N3 1.327(5)
C25 C26 1.367(5)
C26 C27 1.366(6)
C26 H26 0.9300
C27 C28 1.350(6)
C27 H27 0.9300
C28 C29 1.343(6)
C28 H28 0.9300
C29 N3 1.328(5)
C29 H29 0.9300
C30 O3 1.207(5)
C30 C31 1.468(6)
C30 H2A 1.05(3)
C31 C32 1.377(5)
C31 C36 1.393(5)
C32 C33 1.363(6)
C32 H32 0.9300
C33 C34 1.363(7)
C33 H33 0.9300
C34 C35 1.372(6)
C34 H34 0.9300
C35 C36 1.373(5)
C35 H35 0.9300
C36 O4 1.360(4)
C37 O4 1.422(4)
C37 C38 1.494(5)
C37 H37A 0.9700
C37 H37B 0.9700
C38 C43 1.377(4)
C38 C39 1.382(4)
C39 C40 1.384(4)
C39 H39 0.9300
C40 C41 1.384(4)
C40 H40 0.9300
C41 C42 1.380(5)
C41 C44 1.491(4)
C42 C43 1.375(5)
C42 H42 0.9300
C43 H43 0.9300
C44 C45 1.378(4)
C44 C53 1.388(5)
C45 C46 1.382(5)
C45 H45 0.9300
C46 N5 1.349(4)
C46 C47 1.478(5)
C47 N4 1.333(5)
C47 C48 1.357(5)
C48 C49 1.370(6)
C48 H48 0.9300
C49 C50 1.350(6)
C49 H49 0.9300
C50 C51 1.348(6)
C50 H50 0.9300
C51 N4 1.334(5)
C51 H51 0.9300
C52 N5 1.342(4)
C52 C53 1.377(5)
C52 C54 1.487(5)
C53 H53 0.9300
C54 N6 1.339(4)
C54 C55 1.373(5)
C55 C56 1.374(5)
C55 H55 0.9300
C56 C57 1.363(6)
C56 H56 0.9300
C57 C58 1.365(5)
C57 H57 0.9300
C58 N6 1.339(4)
C58 H58 0.9300

loop_
_geom_torsion_atom_site_label_1
_geom_torsion_atom_site_label_2
_geom_torsion_atom_site_label_3
_geom_torsion_atom_site_label_4
_geom_torsion
O1 C1 C2 C3 0.8(7)
O1 C1 C2 C7 -179.4(4)
C7 C2 C3 C4 0.3(6)
C1 C2 C3 C4 -179.9(4)
C2 C3 C4 C5 -0.5(8)
C3 C4 C5 C6 0.0(8)
C4 C5 C6 C7 0.7(7)
C5 C6 C7 O2 179.1(3)
C5 C6 C7 C2 -0.9(6)
C3 C2 C7 O2 -179.5(3)
C1 C2 C7 O2 0.7(5)
C3 C2 C7 C6 0.5(6)
C1 C2 C7 C6 -179.4(3)
O2 C8 C9 C10 20.8(4)
O2 C8 C9 C14 -159.4(3)
C14 C9 C10 C11 -1.1(5)
C8 C9 C10 C11 178.7(3)
C9 C10 C11 C12 -0.1(5)
C10 C11 C12 C13 0.5(5)
C10 C11 C12 C15 178.8(3)
C11 C12 C13 C14 0.3(5)
C15 C12 C13 C14 -178.0(3)
C10 C9 C14 C13 1.8(5)
C8 C9 C14 C13 -178.0(3)
C12 C13 C14 C9 -1.5(5)
C13 C12 C15 C24 -37.4(4)
C11 C12 C15 C24 144.4(3)
C13 C12 C15 C16 141.7(3)
C11 C12 C15 C16 -36.5(5)
C24 C15 C16 C17 -0.1(5)
C12 C15 C16 C17 -179.3(3)
C15 C16 C17 N2 -0.6(5)
C15 C16 C17 C18 178.9(3)
N2 C17 C18 N1 179.3(3)
C16 C17 C18 N1 -0.2(4)
N2 C17 C18 C22 -0.1(5)
C16 C17 C18 C22 -179.6(3)
N1 C19 C20 C21 -0.1(6)
C19 C20 C21 C22 0.5(6)
N1 C18 C22 C21 -0.9(6)
C17 C18 C22 C21 178.4(3)
C20 C21 C22 C18 0.0(6)
N2 C23 C24 C15 -0.3(5)
C25 C23 C24 C15 179.8(3)
C16 C15 C24 C23 0.6(5)
C12 C15 C24 C23 179.7(3)
N2 C23 C25 N3 175.1(3)
C24 C23 C25 N3 -5.1(5)
N2 C23 C25 C26 -4.8(5)
C24 C23 C25 C26 175.1(4)
N3 C25 C26 C27 -0.6(7)
C23 C25 C26 C27 179.2(4)
C25 C26 C27 C28 0.8(8)
C26 C27 C28 C29 -0.4(8)
C27 C28 C29 N3 -0.3(8)
O3 C30 C31 C32 1.4(6)
O3 C30 C31 C36 179.9(4)
C36 C31 C32 C33 0.6(6)
C30 C31 C32 C33 179.1(4)
C31 C32 C33 C34 -0.1(8)
C32 C33 C34 C35 0.0(8)
C33 C34 C35 C36 -0.4(7)
C34 C35 C36 O4 179.5(3)
C34 C35 C36 C31 0.9(6)
C32 C31 C36 O4 -179.7(3)
C30 C31 C36 O4 1.8(5)
C32 C31 C36 C35 -1.0(5)
C30 C31 C36 C35 -179.5(3)
O4 C37 C38 C43 21.6(4)
O4 C37 C38 C39 -159.1(3)
C43 C38 C39 C40 1.6(5)
C37 C38 C39 C40 -177.7(3)
C38 C39 C40 C41 -1.3(5)
C39 C40 C41 C42 0.0(5)
C39 C40 C41 C44 -178.1(3)
C40 C41 C42 C43 0.9(5)
C44 C41 C42 C43 179.0(3)
C41 C42 C43 C38 -0.6(5)
C39 C38 C43 C42 -0.7(5)
C37 C38 C43 C42 178.6(3)
C42 C41 C44 C45 144.4(3)
C40 C41 C44 C45 -37.6(4)
C42 C41 C44 C53 -36.6(4)
C40 C41 C44 C53 141.5(3)
C53 C44 C45 C46 0.5(5)
C41 C44 C45 C46 179.5(3)
C44 C45 C46 N5 -0.3(5)
C44 C45 C46 C47 179.8(3)
N5 C46 C47 N4 175.4(3)
C45 C46 C47 N4 -4.7(5)
N5 C46 C47 C48 -4.6(5)
C45 C46 C47 C48 175.3(4)
N4 C47 C48 C49 -0.6(7)
C46 C47 C48 C49 179.4(4)
C47 C48 C49 C50 0.5(8)
C48 C49 C50 C51 0.0(8)
C49 C50 C51 N4 -0.5(8)
N5 C52 C53 C44 -0.3(5)
C54 C52 C53 C44 178.7(3)
C45 C44 C53 C52 -0.2(5)
C41 C44 C53 C52 -179.3(3)
N5 C52 C54 N6 179.2(3)
C53 C52 C54 N6 0.1(4)
N5 C52 C54 C55 -0.3(5)
C53 C52 C54 C55 -179.4(3)
N6 C54 C55 C56 -1.1(6)
C52 C54 C55 C56 178.5(4)
C54 C55 C56 C57 0.0(6)
C55 C56 C57 C58 0.3(6)
C56 C57 C58 N6 0.5(6)
C6 C7 O2 C8 -5.6(5)
C2 C7 O2 C8 174.3(3)
C9 C8 O2 C7 -171.8(3)
C35 C36 O4 C37 -5.2(5)
C31 C36 O4 C37 173.5(3)
C38 C37 O4 C36 -172.3(3)
C22 C18 N1 C19 1.3(5)
C17 C18 N1 C19 -178.1(3)
C20 C19 N1 C18 -0.8(6)
C24 C23 N2 C17 -0.4(5)
C25 C23 N2 C17 179.5(3)
C16 C17 N2 C23 0.9(4)
C18 C17 N2 C23 -178.6(3)
C26 C25 N3 C29 0.0(6)
C23 C25 N3 C29 -179.8(4)
C28 C29 N3 C25 0.4(7)
C48 C47 N4 C51 0.1(6)
C46 C47 N4 C51 -179.9(4)
C50 C51 N4 C47 0.5(7)
C53 C52 N5 C46 0.5(4)
C54 C52 N5 C46 -178.6(3)
C45 C46 N5 C52 -0.2(5)
C47 C46 N5 C52 179.7(3)
C55 C54 N6 C58 1.8(5)
C52 C54 N6 C58 -177.8(3)
C57 C58 N6 C54 -1.5(6)
